data_1514658
loop_
_publ_author_name
'Ekkert, Olga'
'Miera, Greco Gonz\'alez'
'Wiegand, Thomas'
'Eckert, Hellmut'
'Schirmer, Birgitta'
'Petersen, Jeffrey L.'
'Daniliuc, Constantin G.'
'Fr\"ohlich, Roland'
'Grimme, Stefan'
'Kehr, Gerald'
'Erker, Gerhard'

_publ_section_title
;
 Remarkable coordination behavior of alkyl isocyanides toward unsaturated
 vicinal frustrated P/B Lewis pairs
;
_journal_issue 6
_journal_name_full 'Chemical Science'
_journal_page_first 2657
_journal_paper_doi 10.1039/c3sc00082f
_journal_volume 4
_journal_year 2013
_chemical_formula_sum 'C39 H29 B F10 N P'
_chemical_formula_weight 743.41
_chemical_name_systematic
;
?
;
_space_group_IT_number 2
_symmetry_cell_setting triclinic
_symmetry_space_group_name_Hall '-P 1'
_symmetry_space_group_name_H-M 'P -1'
_atom_sites_solution_hydrogens geom
_atom_sites_solution_primary direct
_atom_sites_solution_secondary difmap
_audit_creation_method SHELXL-97
_cell_angle_alpha 94.693(3)
_cell_angle_beta 95.330(5)
_cell_angle_gamma 112.360(3)
_cell_formula_units_Z 2
_cell_length_a 10.1806(5)
_cell_length_b 10.4896(3)
_cell_length_c 17.7612(8)
_cell_measurement_reflns_used 5265
_cell_measurement_temperature 223(2)
_cell_measurement_theta_max 68.25
_cell_measurement_theta_min 0.88
_cell_volume 1732.34(13)
_computing_cell_refinement 'Collect (Nonius B.V., 1998)'
_computing_data_collection 'Collect (Nonius B.V., 1998)'
_computing_data_reduction 'Denzo-SMN (Otwinowski & Minor, 1997)'
_computing_molecular_graphics 'XP (BrukerAXS, 2000)'
_computing_publication_material 'SHELXL-97 (Sheldrick, 1997)'
_computing_structure_refinement 'SHELXL-97 (Sheldrick, 1997)'
_computing_structure_solution 'SHELXS-97 (Sheldrick, 1990)'
_diffrn_ambient_temperature 223(2)
_diffrn_measured_fraction_theta_full 0.960
_diffrn_measured_fraction_theta_max 0.960
_diffrn_measurement_device_type 'Nonius KappaCCD APEXII'
_diffrn_measurement_method '\w and \f scans'
_diffrn_radiation_monochromator graphite
_diffrn_radiation_source 'fine-focus sealed tube'
_diffrn_radiation_type CuK\a
_diffrn_radiation_wavelength 1.54178
_diffrn_reflns_av_R_equivalents 0.033
_diffrn_reflns_av_sigmaI/netI 0.0242
_diffrn_reflns_limit_h_max 12
_diffrn_reflns_limit_h_min 0
_diffrn_reflns_limit_k_max 11
_diffrn_reflns_limit_k_min -12
_diffrn_reflns_limit_l_max 20
_diffrn_reflns_limit_l_min -21
_diffrn_reflns_number 20969
_diffrn_reflns_theta_full 66.74
_diffrn_reflns_theta_max 66.74
_diffrn_reflns_theta_min 4.74
_exptl_absorpt_coefficient_mu 1.455
_exptl_absorpt_correction_T_max 0.9308
_exptl_absorpt_correction_T_min 0.6948
_exptl_absorpt_correction_type multi-scan
_exptl_absorpt_process_details 'Denzo (Otwinowski, Borek, Majewski & Minor, 2003)'
_exptl_crystal_colour colourless
_exptl_crystal_density_diffrn 1.425
_exptl_crystal_density_method 'not measured'
_exptl_crystal_description plate
_exptl_crystal_F_000 760
_exptl_crystal_size_max 0.27
_exptl_crystal_size_mid 0.17
_exptl_crystal_size_min 0.05
_refine_diff_density_max 0.271
_refine_diff_density_min -0.242
_refine_diff_density_rms 0.035
_refine_ls_extinction_method none
_refine_ls_goodness_of_fit_ref 1.026
_refine_ls_hydrogen_treatment constr
_refine_ls_matrix_type full
_refine_ls_number_parameters 474
_refine_ls_number_reflns 5917
_refine_ls_number_restraints 0
_refine_ls_restrained_S_all 1.026
_refine_ls_R_factor_all 0.0454
_refine_ls_R_factor_gt 0.0416
_refine_ls_shift/su_max 0.001
_refine_ls_shift/su_mean 0.000
_refine_ls_structure_factor_coef Fsqd
_refine_ls_weighting_details 'calc w=1/[\s^2^(Fo^2^)+(0.0479P)^2^+0.7991P] where P=(Fo^2^+2Fc^2^)/3'
_refine_ls_weighting_scheme calc
_refine_ls_wR_factor_gt 0.1050
_refine_ls_wR_factor_ref 0.1085
_reflns_number_gt 5387
_reflns_number_total 5917
_reflns_threshold_expression >2sigma(I)
_cod_data_source_file c3sc00082f.txt
_cod_data_source_block erk6519
_cod_original_sg_symbol_H-M P-1
_cod_database_code 1514658

loop_
_symmetry_equiv_pos_as_xyz
'x, y, z'
'-x, -y, -z'

loop_
_atom_site_label
_atom_site_type_symbol
_atom_site_fract_x
_atom_site_fract_y
_atom_site_fract_z
_atom_site_U_iso_or_equiv
_atom_site_adp_type
_atom_site_occupancy
_atom_site_symmetry_multiplicity
_atom_site_calc_flag
_atom_site_refinement_flags
P1 P 0.74797(5) 0.48989(5) 0.29484(3) 0.04136(13) Uani 1 1 d .
C1 C 0.64691(19) 0.58077(17) 0.33964(10) 0.0399(4) Uani 1 1 d .
C2 C 0.53840(19) 0.59425(18) 0.29600(10) 0.0415(4) Uani 1 1 d .
C3 C 0.4896(2) 0.3961(2) 0.17965(10) 0.0444(4) Uani 1 1 d .
N4 N 0.46661(17) 0.28196(16) 0.16066(9) 0.0471(4) Uani 1 1 d .
C5 C 0.4479(2) 0.13958(19) 0.13365(11) 0.0502(5) Uani 1 1 d .
C6 C 0.3615(4) 0.0460(3) 0.18690(16) 0.0979(11) Uani 1 1 d .
H6A H 0.4133 0.0732 0.2381 0.147 Uiso 1 1 calc R
H6B H 0.3459 -0.0495 0.1700 0.147 Uiso 1 1 calc R
H6C H 0.2698 0.0544 0.1867 0.147 Uiso 1 1 calc R
C7 C 0.5966(3) 0.1389(3) 0.1351(2) 0.1016(11) Uani 1 1 d .
H7A H 0.6521 0.2084 0.1051 0.152 Uiso 1 1 calc R
H7B H 0.5893 0.0479 0.1138 0.152 Uiso 1 1 calc R
H7C H 0.6436 0.1599 0.1873 0.152 Uiso 1 1 calc R
C8 C 0.3687(3) 0.1039(3) 0.05351(13) 0.0777(7) Uani 1 1 d .
H8A H 0.2767 0.1114 0.0541 0.117 Uiso 1 1 calc R
H8B H 0.3538 0.0097 0.0340 0.117 Uiso 1 1 calc R
H8C H 0.4248 0.1679 0.0211 0.117 Uiso 1 1 calc R
C9 C 0.4472(2) 0.6608(2) 0.33202(11) 0.0513(5) Uani 1 1 d .
H9A H 0.4808 0.6869 0.3862 0.077 Uiso 1 1 calc R
H9B H 0.3481 0.5953 0.3246 0.077 Uiso 1 1 calc R
H9C H 0.4544 0.7430 0.3084 0.077 Uiso 1 1 calc R
C11 C 0.69999(19) 0.65087(18) 0.42022(10) 0.0410(4) Uani 1 1 d .
C12 C 0.6892(2) 0.5816(2) 0.48416(11) 0.0523(5) Uani 1 1 d .
H12 H 0.6425 0.4843 0.4784 0.063 Uiso 1 1 calc R
C13 C 0.7461(2) 0.6537(2) 0.55622(11) 0.0557(5) Uani 1 1 d .
H13 H 0.7379 0.6040 0.5984 0.067 Uiso 1 1 calc R
C14 C 0.8147(2) 0.7971(2) 0.56780(11) 0.0476(4) Uani 1 1 d .
C15 C 0.8236(2) 0.8662(2) 0.50435(11) 0.0519(5) Uani 1 1 d .
H15 H 0.8676 0.9637 0.5104 0.062 Uiso 1 1 calc R
C16 C 0.7688(2) 0.7944(2) 0.43206(11) 0.0507(5) Uani 1 1 d .
H16 H 0.7787 0.8443 0.3899 0.061 Uiso 1 1 calc R
C17 C 0.8749(3) 0.8747(2) 0.64667(12) 0.0611(5) Uani 1 1 d .
H17A H 0.9379 0.9696 0.6428 0.092 Uiso 1 1 calc R
H17B H 0.9285 0.8294 0.6738 0.092 Uiso 1 1 calc R
H17C H 0.7970 0.8749 0.6742 0.092 Uiso 1 1 calc R
C21 C 0.70199(19) 0.33339(18) 0.34319(10) 0.0422(4) Uani 1 1 d .
C22 C 0.5701(2) 0.27384(19) 0.36959(11) 0.0472(4) Uani 1 1 d .
H22 H 0.5067 0.3197 0.3673 0.057 Uiso 1 1 calc R
C23 C 0.5305(2) 0.1483(2) 0.39916(12) 0.0525(5) Uani 1 1 d .
H23 H 0.4420 0.1109 0.4178 0.063 Uiso 1 1 calc R
C24 C 0.6208(2) 0.0782(2) 0.40122(13) 0.0568(5) Uani 1 1 d .
H24 H 0.5941 -0.0072 0.4210 0.068 Uiso 1 1 calc R
C25 C 0.7511(2) 0.1344(2) 0.37398(13) 0.0582(5) Uani 1 1 d .
H25 H 0.8125 0.0864 0.3749 0.070 Uiso 1 1 calc R
C26 C 0.7919(2) 0.2608(2) 0.34537(12) 0.0500(5) Uani 1 1 d .
H26 H 0.8810 0.2980 0.3273 0.060 Uiso 1 1 calc R
C31 C 0.9331(2) 0.59676(18) 0.33560(11) 0.0435(4) Uani 1 1 d .
C32 C 0.9971(2) 0.5924(2) 0.40767(12) 0.0539(5) Uani 1 1 d .
H32 H 0.9454 0.5264 0.4380 0.065 Uiso 1 1 calc R
C33 C 1.1354(2) 0.6836(2) 0.43512(14) 0.0617(5) Uani 1 1 d .
H33 H 1.1768 0.6792 0.4839 0.074 Uiso 1 1 calc R
C34 C 1.2124(2) 0.7801(2) 0.39206(15) 0.0636(6) Uani 1 1 d .
H34 H 1.3061 0.8427 0.4113 0.076 Uiso 1 1 calc R
C35 C 1.1528(3) 0.7855(2) 0.32059(17) 0.0699(7) Uani 1 1 d .
H35 H 1.2063 0.8516 0.2908 0.084 Uiso 1 1 calc R
C36 C 1.0132(2) 0.6936(2) 0.29166(13) 0.0561(5) Uani 1 1 d .
H36 H 0.9736 0.6975 0.2424 0.067 Uiso 1 1 calc R
B1 B 0.5028(2) 0.5535(2) 0.20255(12) 0.0421(4) Uani 1 1 d .
C41 C 0.3431(2) 0.54611(18) 0.16954(10) 0.0443(4) Uani 1 1 d .
F42 F 0.23667(13) 0.35251(13) 0.23430(7) 0.0648(3) Uani 1 1 d .
C42 C 0.2211(2) 0.4441(2) 0.18829(11) 0.0504(5) Uani 1 1 d .
F43 F -0.02882(14) 0.32564(15) 0.18491(9) 0.0796(4) Uani 1 1 d .
C43 C 0.0831(2) 0.4282(2) 0.16436(13) 0.0567(5) Uani 1 1 d .
F44 F -0.07337(14) 0.50463(16) 0.09374(9) 0.0829(4) Uani 1 1 d .
C44 C 0.0606(2) 0.5186(2) 0.11838(13) 0.0592(5) Uani 1 1 d .
F45 F 0.15620(16) 0.71411(15) 0.05395(9) 0.0826(4) Uani 1 1 d .
C45 C 0.1761(2) 0.6235(2) 0.09849(12) 0.0572(5) Uani 1 1 d .
F46 F 0.42072(13) 0.74163(12) 0.10057(8) 0.0652(3) Uani 1 1 d .
C46 C 0.3134(2) 0.63527(19) 0.12353(11) 0.0493(4) Uani 1 1 d .
C51 C 0.6329(2) 0.65689(18) 0.16035(10) 0.0427(4) Uani 1 1 d .
F52 F 0.67173(18) 0.85181(12) 0.25013(7) 0.0764(4) Uani 1 1 d .
C52 C 0.7093(2) 0.7953(2) 0.18888(11) 0.0520(5) Uani 1 1 d .
F53 F 0.89145(19) 1.01712(14) 0.18908(8) 0.0929(5) Uani 1 1 d .
C53 C 0.8224(3) 0.8845(2) 0.15770(12) 0.0603(6) Uani 1 1 d .
F54 F 0.97162(16) 0.92243(16) 0.06085(9) 0.0885(5) Uani 1 1 d .
C54 C 0.8625(2) 0.8373(2) 0.09256(13) 0.0602(5) Uani 1 1 d .
F55 F 0.82071(17) 0.65831(15) -0.00553(7) 0.0786(4) Uani 1 1 d .
C55 C 0.7869(2) 0.7034(2) 0.05974(11) 0.0545(5) Uani 1 1 d .
F56 F 0.60724(14) 0.48579(12) 0.05781(6) 0.0624(3) Uani 1 1 d .
C56 C 0.6758(2) 0.61693(19) 0.09362(10) 0.0462(4) Uani 1 1 d .

loop_
_atom_site_aniso_label
_atom_site_aniso_U_11
_atom_site_aniso_U_22
_atom_site_aniso_U_33
_atom_site_aniso_U_23
_atom_site_aniso_U_13
_atom_site_aniso_U_12
P1 0.0461(3) 0.0374(2) 0.0432(3) 0.00491(18) 0.00623(19) 0.0192(2)
C1 0.0459(9) 0.0333(9) 0.0422(9) 0.0072(7) 0.0081(7) 0.0164(7)
C2 0.0481(10) 0.0352(9) 0.0447(10) 0.0077(7) 0.0086(8) 0.0189(8)
C3 0.0477(10) 0.0432(11) 0.0440(10) 0.0064(8) 0.0051(8) 0.0197(8)
N4 0.0538(9) 0.0374(9) 0.0493(9) 0.0029(7) 0.0055(7) 0.0179(7)
C5 0.0651(12) 0.0354(10) 0.0480(10) -0.0023(8) 0.0026(9) 0.0200(9)
C6 0.167(3) 0.0420(13) 0.0709(16) 0.0071(11) 0.0371(18) 0.0212(16)
C7 0.088(2) 0.086(2) 0.135(3) -0.0354(19) -0.0135(19) 0.0554(17)
C8 0.108(2) 0.0624(15) 0.0544(13) -0.0043(11) -0.0056(13) 0.0306(14)
C9 0.0566(11) 0.0542(11) 0.0504(11) 0.0034(9) 0.0072(9) 0.0305(10)
C11 0.0436(9) 0.0397(9) 0.0432(9) 0.0063(7) 0.0076(7) 0.0197(8)
C12 0.0689(13) 0.0385(10) 0.0476(11) 0.0068(8) 0.0102(9) 0.0182(9)
C13 0.0768(14) 0.0501(12) 0.0419(10) 0.0099(9) 0.0107(9) 0.0254(10)
C14 0.0476(10) 0.0506(11) 0.0457(10) 0.0004(8) 0.0065(8) 0.0215(9)
C15 0.0579(12) 0.0390(10) 0.0533(11) 0.0030(8) 0.0064(9) 0.0137(9)
C16 0.0627(12) 0.0400(10) 0.0474(11) 0.0085(8) 0.0075(9) 0.0171(9)
C17 0.0683(14) 0.0607(13) 0.0500(12) -0.0051(10) 0.0021(10) 0.0244(11)
C21 0.0439(10) 0.0355(9) 0.0452(10) -0.0005(7) 0.0009(8) 0.0155(8)
C22 0.0438(10) 0.0394(10) 0.0572(11) 0.0032(8) 0.0038(8) 0.0162(8)
C23 0.0462(10) 0.0398(10) 0.0634(12) 0.0065(9) 0.0048(9) 0.0085(8)
C24 0.0619(13) 0.0345(10) 0.0687(13) 0.0102(9) 0.0034(10) 0.0135(9)
C25 0.0626(13) 0.0434(11) 0.0751(14) 0.0077(10) 0.0040(11) 0.0291(10)
C26 0.0501(11) 0.0418(10) 0.0619(12) 0.0074(9) 0.0103(9) 0.0213(9)
C31 0.0462(10) 0.0358(9) 0.0518(10) 0.0059(8) 0.0139(8) 0.0180(8)
C32 0.0480(11) 0.0500(11) 0.0566(12) 0.0106(9) 0.0061(9) 0.0107(9)
C33 0.0491(11) 0.0562(13) 0.0700(14) 0.0021(10) 0.0015(10) 0.0125(10)
C34 0.0458(11) 0.0474(12) 0.0910(17) 0.0014(11) 0.0119(11) 0.0119(9)
C35 0.0589(13) 0.0491(12) 0.105(2) 0.0245(12) 0.0379(14) 0.0156(11)
C36 0.0600(12) 0.0495(11) 0.0655(13) 0.0174(10) 0.0210(10) 0.0240(10)
B1 0.0489(11) 0.0370(11) 0.0436(11) 0.0055(8) 0.0038(9) 0.0208(9)
C41 0.0527(11) 0.0393(10) 0.0429(10) 0.0020(8) 0.0037(8) 0.0216(8)
F42 0.0604(7) 0.0651(8) 0.0740(8) 0.0308(6) 0.0151(6) 0.0245(6)
C42 0.0574(12) 0.0481(11) 0.0497(11) 0.0088(9) 0.0070(9) 0.0245(9)
F43 0.0519(7) 0.0825(10) 0.1015(11) 0.0216(8) 0.0184(7) 0.0192(7)
C43 0.0493(11) 0.0588(13) 0.0611(12) 0.0022(10) 0.0081(9) 0.0212(10)
F44 0.0578(8) 0.0941(10) 0.1003(11) 0.0017(8) -0.0109(7) 0.0405(8)
C44 0.0531(12) 0.0651(14) 0.0625(13) -0.0056(10) -0.0063(10) 0.0325(11)
F45 0.0868(10) 0.0716(9) 0.0974(11) 0.0228(8) -0.0154(8) 0.0435(8)
C45 0.0674(13) 0.0517(12) 0.0582(12) 0.0026(9) -0.0074(10) 0.0342(11)
F46 0.0668(8) 0.0482(7) 0.0822(9) 0.0239(6) 0.0028(6) 0.0227(6)
C46 0.0564(11) 0.0390(10) 0.0526(11) 0.0041(8) 0.0010(9) 0.0204(9)
C51 0.0499(10) 0.0409(10) 0.0402(9) 0.0056(7) 0.0020(8) 0.0218(8)
F52 0.1259(12) 0.0403(6) 0.0579(7) 0.0024(5) 0.0307(8) 0.0237(7)
C52 0.0719(13) 0.0416(10) 0.0401(10) 0.0058(8) 0.0058(9) 0.0199(10)
F53 0.1220(13) 0.0471(7) 0.0708(9) 0.0068(6) 0.0054(8) -0.0081(8)
C53 0.0724(14) 0.0412(11) 0.0515(12) 0.0105(9) -0.0027(10) 0.0065(10)
F54 0.0790(9) 0.0880(10) 0.0860(10) 0.0389(8) 0.0264(8) 0.0098(8)
C54 0.0587(12) 0.0614(13) 0.0575(13) 0.0262(10) 0.0102(10) 0.0158(10)
F55 0.1045(11) 0.0852(10) 0.0599(8) 0.0175(7) 0.0379(7) 0.0447(8)
C55 0.0647(13) 0.0616(13) 0.0456(11) 0.0149(9) 0.0131(9) 0.0309(11)
F56 0.0840(9) 0.0492(7) 0.0488(6) -0.0031(5) 0.0118(6) 0.0216(6)
C56 0.0553(11) 0.0427(10) 0.0432(10) 0.0051(8) 0.0034(8) 0.0230(9)

loop_
_atom_type_symbol
_atom_type_description
_atom_type_scat_dispersion_real
_atom_type_scat_dispersion_imag
_atom_type_scat_source
C C 0.0181 0.0091 'International Tables Vol C Tables 4.2.6.8 and 6.1.1.4'
H H 0.0000 0.0000 'International Tables Vol C Tables 4.2.6.8 and 6.1.1.4'
B B 0.0090 0.0039 'International Tables Vol C Tables 4.2.6.8 and 6.1.1.4'
N N 0.0311 0.0180 'International Tables Vol C Tables 4.2.6.8 and 6.1.1.4'
F F 0.0727 0.0534 'International Tables Vol C Tables 4.2.6.8 and 6.1.1.4'
P P 0.2955 0.4335 'International Tables Vol C Tables 4.2.6.8 and 6.1.1.4'

loop_
_geom_angle_atom_site_label_1
_geom_angle_atom_site_label_2
_geom_angle_atom_site_label_3
_geom_angle
C31 P1 C21 104.23(8)
C31 P1 C1 102.71(8)
C21 P1 C1 102.26(8)
C2 C1 C11 123.05(16)
C2 C1 P1 118.17(13)
C11 C1 P1 118.37(12)
C1 C2 C9 119.59(16)
C1 C2 B1 124.55(16)
C9 C2 B1 115.70(15)
N4 C3 B1 173.3(2)
C3 N4 C5 175.40(19)
N4 C5 C6 107.43(17)
N4 C5 C8 107.32(17)
C6 C5 C8 111.2(2)
N4 C5 C7 106.80(18)
C6 C5 C7 112.3(3)
C8 C5 C7 111.5(2)
C5 C6 H6A 109.5
C5 C6 H6B 109.5
H6A C6 H6B 109.5
C5 C6 H6C 109.5
H6A C6 H6C 109.5
H6B C6 H6C 109.5
C5 C7 H7A 109.5
C5 C7 H7B 109.5
H7A C7 H7B 109.5
C5 C7 H7C 109.5
H7A C7 H7C 109.5
H7B C7 H7C 109.5
C5 C8 H8A 109.5
C5 C8 H8B 109.5
H8A C8 H8B 109.5
C5 C8 H8C 109.5
H8A C8 H8C 109.5
H8B C8 H8C 109.5
C2 C9 H9A 109.5
C2 C9 H9B 109.5
H9A C9 H9B 109.5
C2 C9 H9C 109.5
H9A C9 H9C 109.5
H9B C9 H9C 109.5
C16 C11 C12 117.04(17)
C16 C11 C1 118.31(16)
C12 C11 C1 124.62(16)
C13 C12 C11 121.00(18)
C13 C12 H12 119.5
C11 C12 H12 119.5
C14 C13 C12 121.77(18)
C14 C13 H13 119.1
C12 C13 H13 119.1
C15 C14 C13 117.26(18)
C15 C14 C17 121.43(18)
C13 C14 C17 121.31(18)
C14 C15 C16 121.17(18)
C14 C15 H15 119.4
C16 C15 H15 119.4
C15 C16 C11 121.75(18)
C15 C16 H16 119.1
C11 C16 H16 119.1
C14 C17 H17A 109.5
C14 C17 H17B 109.5
H17A C17 H17B 109.5
C14 C17 H17C 109.5
H17A C17 H17C 109.5
H17B C17 H17C 109.5
C22 C21 C26 117.94(17)
C22 C21 P1 121.61(14)
C26 C21 P1 119.92(14)
C23 C22 C21 121.24(18)
C23 C22 H22 119.4
C21 C22 H22 119.4
C24 C23 C22 120.06(19)
C24 C23 H23 120.0
C22 C23 H23 120.0
C23 C24 C25 119.52(19)
C23 C24 H24 120.2
C25 C24 H24 120.2
C24 C25 C26 120.61(19)
C24 C25 H25 119.7
C26 C25 H25 119.7
C25 C26 C21 120.60(19)
C25 C26 H26 119.7
C21 C26 H26 119.7
C36 C31 C32 118.09(18)
C36 C31 P1 116.43(16)
C32 C31 P1 125.42(14)
C33 C32 C31 121.0(2)
C33 C32 H32 119.5
C31 C32 H32 119.5
C34 C33 C32 120.5(2)
C34 C33 H33 119.7
C32 C33 H33 119.7
C33 C34 C35 119.8(2)
C33 C34 H34 120.1
C35 C34 H34 120.1
C34 C35 C36 120.6(2)
C34 C35 H35 119.7
C36 C35 H35 119.7
C31 C36 C35 120.1(2)
C31 C36 H36 120.0
C35 C36 H36 120.0
C3 B1 C41 102.80(15)
C3 B1 C51 107.46(15)
C41 B1 C51 113.50(15)
C3 B1 C2 109.83(14)
C41 B1 C2 112.02(15)
C51 B1 C2 110.80(15)
C42 C41 C46 113.26(18)
C42 C41 B1 120.02(16)
C46 C41 B1 126.71(17)
F42 C42 C43 116.28(18)
F42 C42 C41 118.63(17)
C43 C42 C41 125.09(19)
F43 C43 C44 120.00(19)
F43 C43 C42 121.0(2)
C44 C43 C42 119.0(2)
F44 C44 C45 120.6(2)
F44 C44 C43 120.1(2)
C45 C44 C43 119.25(19)
F45 C45 C44 120.13(19)
F45 C45 C46 120.0(2)
C44 C45 C46 119.89(19)
F46 C46 C45 115.65(17)
F46 C46 C41 120.80(17)
C45 C46 C41 123.55(19)
C52 C51 C56 113.42(17)
C52 C51 B1 121.96(16)
C56 C51 B1 124.61(16)
F52 C52 C53 115.62(18)
F52 C52 C51 120.04(18)
C53 C52 C51 124.32(19)
F53 C53 C52 120.7(2)
F53 C53 C54 119.9(2)
C52 C53 C54 119.38(19)
F54 C54 C55 120.5(2)
F54 C54 C53 120.5(2)
C55 C54 C53 118.97(19)
F55 C55 C54 119.47(19)
F55 C55 C56 120.87(19)
C54 C55 C56 119.66(19)
F56 C56 C55 115.90(17)
F56 C56 C51 119.96(17)
C55 C56 C51 124.14(18)

loop_
_geom_bond_atom_site_label_1
_geom_bond_atom_site_label_2
_geom_bond_distance
P1 C31 1.827(2)
P1 C21 1.8364(18)
P1 C1 1.8370(18)
C1 C2 1.349(3)
C1 C11 1.504(2)
C2 C9 1.513(2)
C2 B1 1.650(3)
C3 N4 1.143(2)
C3 B1 1.620(3)
N4 C5 1.465(2)
C5 C6 1.510(3)
C5 C8 1.512(3)
C5 C7 1.514(3)
C6 H6A 0.9700
C6 H6B 0.9700
C6 H6C 0.9700
C7 H7A 0.9700
C7 H7B 0.9700
C7 H7C 0.9700
C8 H8A 0.9700
C8 H8B 0.9700
C8 H8C 0.9700
C9 H9A 0.9700
C9 H9B 0.9700
C9 H9C 0.9700
C11 C16 1.385(3)
C11 C12 1.388(3)
C12 C13 1.384(3)
C12 H12 0.9400
C13 C14 1.384(3)
C13 H13 0.9400
C14 C15 1.381(3)
C14 C17 1.508(3)
C15 C16 1.384(3)
C15 H15 0.9400
C16 H16 0.9400
C17 H17A 0.9700
C17 H17B 0.9700
C17 H17C 0.9700
C21 C22 1.393(3)
C21 C26 1.396(3)
C22 C23 1.386(3)
C22 H22 0.9400
C23 C24 1.378(3)
C23 H23 0.9400
C24 C25 1.382(3)
C24 H24 0.9400
C25 C26 1.385(3)
C25 H25 0.9400
C26 H26 0.9400
C31 C36 1.387(3)
C31 C32 1.394(3)
C32 C33 1.381(3)
C32 H32 0.9400
C33 C34 1.363(3)
C33 H33 0.9400
C34 C35 1.370(4)
C34 H34 0.9400
C35 C36 1.398(3)
C35 H35 0.9400
C36 H36 0.9400
B1 C41 1.647(3)
B1 C51 1.648(3)
C41 C42 1.387(3)
C41 C46 1.389(3)
F42 C42 1.355(2)
C42 C43 1.371(3)
F43 C43 1.341(3)
C43 C44 1.370(3)
F44 C44 1.341(2)
C44 C45 1.370(3)
F45 C45 1.345(2)
C45 C46 1.382(3)
F46 C46 1.355(2)
C51 C52 1.384(3)
C51 C56 1.387(3)
F52 C52 1.351(2)
C52 C53 1.376(3)
F53 C53 1.340(2)
C53 C54 1.378(3)
F54 C54 1.339(2)
C54 C55 1.366(3)
F55 C55 1.340(2)
C55 C56 1.378(3)
F56 C56 1.352(2)

loop_
_geom_torsion_atom_site_label_1
_geom_torsion_atom_site_label_2
_geom_torsion_atom_site_label_3
_geom_torsion_atom_site_label_4
_geom_torsion
C31 P1 C1 C2 138.46(15)
C21 P1 C1 C2 -113.67(15)
C31 P1 C1 C11 -34.40(15)
C21 P1 C1 C11 73.47(14)
C11 C1 C2 C9 -11.1(3)
P1 C1 C2 C9 176.36(13)
C11 C1 C2 B1 163.97(16)
P1 C1 C2 B1 -8.5(2)
B1 C3 N4 C5 133(2)
C3 N4 C5 C6 152(2)
C3 N4 C5 C8 -89(2)
C3 N4 C5 C7 31(2)
C2 C1 C11 C16 -67.9(2)
P1 C1 C11 C16 104.58(17)
C2 C1 C11 C12 114.3(2)
P1 C1 C11 C12 -73.2(2)
C16 C11 C12 C13 -0.5(3)
C1 C11 C12 C13 177.33(19)
C11 C12 C13 C14 0.5(3)
C12 C13 C14 C15 0.4(3)
C12 C13 C14 C17 179.3(2)
C13 C14 C15 C16 -1.5(3)
C17 C14 C15 C16 179.6(2)
C14 C15 C16 C11 1.6(3)
C12 C11 C16 C15 -0.5(3)
C1 C11 C16 C15 -178.50(18)
C31 P1 C21 C22 137.19(15)
C1 P1 C21 C22 30.48(17)
C31 P1 C21 C26 -51.26(17)
C1 P1 C21 C26 -157.96(15)
C26 C21 C22 C23 1.8(3)
P1 C21 C22 C23 173.51(15)
C21 C22 C23 C24 -1.6(3)
C22 C23 C24 C25 0.3(3)
C23 C24 C25 C26 0.6(3)
C24 C25 C26 C21 -0.3(3)
C22 C21 C26 C25 -0.9(3)
P1 C21 C26 C25 -172.74(16)
C21 P1 C31 C36 156.41(15)
C1 P1 C31 C36 -97.23(15)
C21 P1 C31 C32 -26.37(19)
C1 P1 C31 C32 79.99(18)
C36 C31 C32 C33 1.2(3)
P1 C31 C32 C33 -175.99(17)
C31 C32 C33 C34 0.0(3)
C32 C33 C34 C35 -0.8(4)
C33 C34 C35 C36 0.5(3)
C32 C31 C36 C35 -1.5(3)
P1 C31 C36 C35 175.96(16)
C34 C35 C36 C31 0.6(3)
N4 C3 B1 C41 -2.1(17)
N4 C3 B1 C51 -122.1(16)
N4 C3 B1 C2 117.3(16)
C1 C2 B1 C3 52.6(2)
C9 C2 B1 C3 -132.15(17)
C1 C2 B1 C41 166.15(16)
C9 C2 B1 C41 -18.6(2)
C1 C2 B1 C51 -66.0(2)
C9 C2 B1 C51 109.28(18)
C3 B1 C41 C42 51.5(2)
C51 B1 C41 C42 167.28(16)
C2 B1 C41 C42 -66.3(2)
C3 B1 C41 C46 -129.45(19)
C51 B1 C41 C46 -13.7(3)
C2 B1 C41 C46 112.7(2)
C46 C41 C42 F42 -178.70(17)
B1 C41 C42 F42 0.4(3)
C46 C41 C42 C43 0.7(3)
B1 C41 C42 C43 179.83(19)
F42 C42 C43 F43 -1.1(3)
C41 C42 C43 F43 179.52(19)
F42 C42 C43 C44 179.32(18)
C41 C42 C43 C44 -0.1(3)
F43 C43 C44 F44 -0.1(3)
C42 C43 C44 F44 179.51(19)
F43 C43 C44 C45 179.42(19)
C42 C43 C44 C45 -1.0(3)
F44 C44 C45 F45 0.1(3)
C43 C44 C45 F45 -179.40(19)
F44 C44 C45 C46 -179.13(19)
C43 C44 C45 C46 1.4(3)
F45 C45 C46 F46 0.3(3)
C44 C45 C46 F46 179.58(18)
F45 C45 C46 C41 -179.97(19)
C44 C45 C46 C41 -0.7(3)
C42 C41 C46 F46 179.40(17)
B1 C41 C46 F46 0.3(3)
C42 C41 C46 C45 -0.3(3)
B1 C41 C46 C45 -179.35(19)
C3 B1 C51 C52 -154.45(17)
C41 B1 C51 C52 92.6(2)
C2 B1 C51 C52 -34.5(2)
C3 B1 C51 C56 26.5(2)
C41 B1 C51 C56 -86.5(2)
C2 B1 C51 C56 146.46(17)
C56 C51 C52 F52 174.67(18)
B1 C51 C52 F52 -4.5(3)
C56 C51 C52 C53 -3.5(3)
B1 C51 C52 C53 177.29(19)
F52 C52 C53 F53 2.2(3)
C51 C52 C53 F53 -179.6(2)
F52 C52 C53 C54 -176.4(2)
C51 C52 C53 C54 1.8(3)
F53 C53 C54 F54 1.0(3)
C52 C53 C54 F54 179.6(2)
F53 C53 C54 C55 -177.3(2)
C52 C53 C54 C55 1.3(3)
F54 C54 C55 F55 -1.4(3)
C53 C54 C55 F55 176.9(2)
F54 C54 C55 C56 179.39(19)
C53 C54 C55 C56 -2.3(3)
F55 C55 C56 F56 1.3(3)
C54 C55 C56 F56 -179.50(18)
F55 C55 C56 C51 -178.78(18)
C54 C55 C56 C51 0.4(3)
C52 C51 C56 F56 -177.70(17)
B1 C51 C56 F56 1.5(3)
C52 C51 C56 C55 2.4(3)
B1 C51 C56 C55 -178.44(18)
